data_7004631
loop_
_publ_author_name
'Lan, Ya-Qian'
'Li, Shun-Li'
'Fu, Yao-Mei'
'Xu, Yan-Hong'
'Li, Lu'
'Su, Zhong-Min'
'Fu, Qiang'

_publ_section_title
;
 d10-Metal coordination polymers based on analogue di(pyridyl)imidazole
 derivatives and 4,4&#x2032;-oxydibenzoic acid: influence of flexible
 and angular characters of neutral ligands on structural diversity
;
_journal_issue 47
_journal_name_full 'Dalton Transactions'
_journal_page_first 6796
_journal_page_last 6807
_journal_paper_doi 10.1039/b809336a
_journal_year 2008
_chemical_formula_sum 'C38 H34 Cd N6 O8'
_chemical_formula_weight 815.11
_chemical_name_systematic
;
?
;
_space_group_IT_number 2
_symmetry_cell_setting triclinic
_symmetry_space_group_name_Hall '-P 1'
_symmetry_space_group_name_H-M 'P -1'
_atom_sites_solution_hydrogens geom
_atom_sites_solution_primary direct
_atom_sites_solution_secondary difmap
_audit_creation_method SHELXL-97
_cell_angle_alpha 71.9450(10)
_cell_angle_beta 73.4360(10)
_cell_angle_gamma 80.0840(10)
_cell_formula_units_Z 2
_cell_length_a 11.4920(4)
_cell_length_b 11.7810(4)
_cell_length_c 14.6520(5)
_cell_measurement_temperature 293(2)
_cell_measurement_theta_max 28.32
_cell_measurement_theta_min 1.83
_cell_volume 1800.08(11)
_computing_cell_refinement 'SMART (Bruker, 1997)'
_computing_data_collection 'SMART (Bruker, 1997)'
_computing_data_reduction SAINT
_computing_molecular_graphics 'SHELXTL-PLUS (Sheldrick, 1990)'
_computing_publication_material SHELXL-97
_computing_structure_refinement 'SHELXL-97 (Sheldrick, 1997)'
_computing_structure_solution 'SHELXS-97(Sheldrick, 1997)'
_diffrn_ambient_temperature 293(2)
_diffrn_measured_fraction_theta_full 0.986
_diffrn_measured_fraction_theta_max 0.915
_diffrn_measurement_device_type 'Bruker APEX CCD area-detector'
_diffrn_measurement_method '\w scans'
_diffrn_radiation_monochromator graphite
_diffrn_radiation_source 'fine-focus sealed tube'
_diffrn_radiation_type MoK\a
_diffrn_radiation_wavelength 0.71069
_diffrn_reflns_av_R_equivalents 0.0137
_diffrn_reflns_av_sigmaI/netI 0.0290
_diffrn_reflns_limit_h_max 15
_diffrn_reflns_limit_h_min -10
_diffrn_reflns_limit_k_max 15
_diffrn_reflns_limit_k_min -15
_diffrn_reflns_limit_l_max 17
_diffrn_reflns_limit_l_min -18
_diffrn_reflns_number 11223
_diffrn_reflns_theta_full 25.00
_diffrn_reflns_theta_max 28.32
_diffrn_reflns_theta_min 1.83
_diffrn_standards_number 0
_exptl_absorpt_coefficient_mu 0.668
_exptl_absorpt_correction_T_max 0.841
_exptl_absorpt_correction_T_min 0.812
_exptl_absorpt_correction_type multi-scan
_exptl_absorpt_process_details 'SADABS(Sheldrick, 1996)'
_exptl_crystal_colour colorless
_exptl_crystal_density_diffrn 1.504
_exptl_crystal_density_method 'not measured'
_exptl_crystal_description block
_exptl_crystal_F_000 832
_exptl_crystal_size_max 0.32
_exptl_crystal_size_mid 0.26
_exptl_crystal_size_min 0.26
_refine_diff_density_max 0.963
_refine_diff_density_min -0.555
_refine_diff_density_rms 0.062
_refine_ls_extinction_method none
_refine_ls_goodness_of_fit_ref 1.030
_refine_ls_hydrogen_treatment mixed
_refine_ls_matrix_type full
_refine_ls_number_parameters 490
_refine_ls_number_reflns 8218
_refine_ls_number_restraints 6
_refine_ls_restrained_S_all 1.030
_refine_ls_R_factor_all 0.0405
_refine_ls_R_factor_gt 0.0341
_refine_ls_shift/su_max 0.001
_refine_ls_shift/su_mean 0.000
_refine_ls_structure_factor_coef Fsqd
_refine_ls_weighting_details 'calc w=1/[\s^2^(Fo^2^)+(0.0470P)^2^+0.7787P] where P=(Fo^2^+2Fc^2^)/3'
_refine_ls_weighting_scheme calc
_refine_ls_wR_factor_gt 0.0855
_refine_ls_wR_factor_ref 0.0907
_reflns_number_gt 7267
_reflns_number_total 8218
_reflns_threshold_expression >2sigma(I)
_cod_data_source_file b809336a.txt
_cod_data_source_block 8
_cod_depositor_comments
;
The following automatic conversions were performed:
'_symmetry_cell_setting' value 'Triclinic' changed to 'triclinic'
according to '/home/saulius/struct/CIF-dictionaries/cif_core.dic'
dictionary named 'cif_core.dic' version 2.4.1 from 2010-06-29.

Automatic conversion script
Id: cif_fix_enum 1527 2010-12-29 10:47:43Z saulius 
;
_cod_original_sg_symbol_H-M P-1
_cod_database_code 7004631

loop_
_symmetry_equiv_pos_as_xyz
'x, y, z'
'-x, -y, -z'

loop_
_atom_site_label
_atom_site_type_symbol
_atom_site_fract_x
_atom_site_fract_y
_atom_site_fract_z
_atom_site_U_iso_or_equiv
_atom_site_adp_type
_atom_site_occupancy
_atom_site_symmetry_multiplicity
_atom_site_calc_flag
_atom_site_refinement_flags
_atom_site_disorder_assembly
_atom_site_disorder_group
Cd1 Cd 0.146753(14) 0.060121(15) 0.497420(11) 0.03732(7) Uani 1 1 d . . .
O2 O 0.03962(18) 0.19811(19) 0.57891(14) 0.0550(5) Uani 1 1 d . . .
O1 O 0.17972(16) 0.08200(17) 0.64880(13) 0.0490(4) Uani 1 1 d . . .
N3 N 0.35181(18) 0.11643(19) 0.43330(15) 0.0429(4) Uani 1 1 d . . .
O3 O -0.0915(2) 0.35911(18) 0.97248(13) 0.0568(5) Uani 1 1 d . . .
N2 N 0.27263(18) -0.09162(19) 0.44844(16) 0.0446(5) Uani 1 1 d . . .
N1 N 0.44624(19) -0.16749(19) 0.36824(17) 0.0464(5) Uani 1 1 d . . .
N4 N 0.4751(2) -0.2574(2) 0.0666(2) 0.0602(6) Uani 1 1 d . . .
C25 C 0.0926(2) 0.1620(2) 0.64879(17) 0.0417(5) Uani 1 1 d . . .
C4 C 0.4367(2) 0.0408(2) 0.39213(17) 0.0385(5) Uani 1 1 d . . .
C5 C 0.5566(2) 0.0692(3) 0.3513(2) 0.0527(6) Uani 1 1 d . . .
H5 H 0.6154 0.0168 0.3231 0.063 Uiso 1 1 calc R . .
C28 C -0.0818(2) 0.3620(2) 0.81071(18) 0.0424(5) Uani 1 1 d . . .
H28 H -0.1391 0.4284 0.8078 0.051 Uiso 1 1 calc R . .
C29 C -0.0390(2) 0.3100(2) 0.89440(17) 0.0411(5) Uani 1 1 d . . .
C26 C 0.0484(2) 0.2158(2) 0.73403(17) 0.0389(5) Uani 1 1 d . . .
C1 C 0.3638(3) -0.2519(3) 0.3988(2) 0.0557(7) Uani 1 1 d . . .
H1 H 0.3782 -0.3276 0.3883 0.067 Uiso 1 1 calc R . .
C3 C 0.3879(2) -0.0708(2) 0.40031(18) 0.0402(5) Uani 1 1 d . . .
C23 C 0.7854(3) 0.0523(3) -0.1054(4) 0.0877(13) Uani 1 1 d . . .
H23 H 0.8381 0.1109 -0.1208 0.105 Uiso 1 1 calc R . .
C7 C 0.5000(3) 0.2535(3) 0.3948(2) 0.0560(7) Uani 1 1 d . . .
H7 H 0.5190 0.3264 0.3963 0.067 Uiso 1 1 calc R . .
C2 C 0.2578(3) -0.2033(3) 0.4470(2) 0.0548(7) Uani 1 1 d . . .
H2 H 0.1858 -0.2405 0.4749 0.066 Uiso 1 1 calc R . .
C15 C 0.5746(3) -0.3230(2) 0.2071(2) 0.0521(6) Uani 1 1 d . . .
C30 C 0.0496(3) 0.2130(3) 0.89884(19) 0.0497(6) Uani 1 1 d . . .
H30 H 0.0791 0.1794 0.9552 0.060 Uiso 1 1 calc R . .
N6 N 0.6442(2) -0.0780(2) 0.0177(2) 0.0644(7) Uani 1 1 d . . .
C27 C -0.0385(2) 0.3139(2) 0.73085(17) 0.0428(5) Uani 1 1 d . . .
H27 H -0.0679 0.3476 0.6744 0.051 Uiso 1 1 calc R . .
C20 C 0.6292(3) -0.1171(2) -0.0538(2) 0.0523(6) Uani 1 1 d . . .
C31 C 0.0927(2) 0.1676(2) 0.81775(19) 0.0452(6) Uani 1 1 d . . .
H31 H 0.1527 0.1035 0.8195 0.054 Uiso 1 1 calc R . .
C16 C 0.4753(3) -0.2439(3) 0.1618(2) 0.0609(7) Uani 1 1 d . . .
H16A H 0.3969 -0.2623 0.2075 0.073 Uiso 1 1 calc R . .
H16B H 0.4850 -0.1609 0.1536 0.073 Uiso 1 1 calc R . .
C8 C 0.3836(3) 0.2193(2) 0.4342(2) 0.0519(6) Uani 1 1 d . . .
H8 H 0.3240 0.2707 0.4630 0.062 Uiso 1 1 calc R . .
C19 C 0.5423(3) -0.2070(3) -0.0264(2) 0.0570(7) Uani 1 1 d . . .
C9 C 0.5732(2) -0.1795(3) 0.3064(2) 0.0561(7) Uani 1 1 d . . .
H9A H 0.6290 -0.1689 0.3412 0.067 Uiso 1 1 calc R . .
H9B H 0.5814 -0.1154 0.2451 0.067 Uiso 1 1 calc R . .
C10 C 0.6108(2) -0.2972(3) 0.2814(2) 0.0534(7) Uani 1 1 d . . .
C6 C 0.5869(3) 0.1770(3) 0.3534(2) 0.0591(7) Uani 1 1 d . . .
H6 H 0.6668 0.1973 0.3265 0.071 Uiso 1 1 calc R . .
C11 C 0.6940(3) -0.3773(3) 0.3278(3) 0.0670(8) Uani 1 1 d . . .
H11 H 0.7158 -0.3615 0.3788 0.080 Uiso 1 1 calc R . .
C22 C 0.7216(3) 0.0065(3) -0.0090(3) 0.0777(10) Uani 1 1 d . . .
H22 H 0.7327 0.0356 0.0399 0.093 Uiso 1 1 calc R . .
N5 N 0.5164(3) -0.2485(3) -0.0921(2) 0.0818(9) Uani 1 1 d . . .
C14 C 0.6270(3) -0.4270(3) 0.1798(3) 0.0664(8) Uani 1 1 d . . .
H14 H 0.6045 -0.4450 0.1300 0.080 Uiso 1 1 calc R . .
C21 C 0.6906(3) -0.0747(3) -0.1528(3) 0.0711(9) Uani 1 1 d . . .
H21 H 0.6778 -0.1038 -0.2011 0.085 Uiso 1 1 calc R . .
C17 C 0.4037(3) -0.3331(4) 0.0573(4) 0.0854(12) Uani 1 1 d . . .
H17 H 0.3481 -0.3801 0.1081 0.102 Uiso 1 1 calc R . .
C24 C 0.7703(4) 0.0107(3) -0.1779(3) 0.0865(12) Uani 1 1 d . . .
H24 H 0.8134 0.0396 -0.2433 0.104 Uiso 1 1 calc R . .
C12 C 0.7449(3) -0.4801(3) 0.2998(3) 0.0778(10) Uani 1 1 d . . .
H12 H 0.8011 -0.5325 0.3312 0.093 Uiso 1 1 calc R . .
C13 C 0.7122(3) -0.5042(3) 0.2256(3) 0.0777(10) Uani 1 1 d . . .
H13 H 0.7472 -0.5727 0.2056 0.093 Uiso 1 1 calc R . .
C18 C 0.4296(4) -0.3264(4) -0.0387(4) 0.0956(13) Uani 1 1 d . . .
H18 H 0.3936 -0.3687 -0.0657 0.115 Uiso 1 1 calc R . .
C33 C -0.0546(2) 0.3081(2) 1.06053(17) 0.0443(6) Uani 1 1 d . . .
C32 C -0.1156(3) 0.2182(2) 1.1322(2) 0.0519(6) Uani 1 1 d . . .
H32 H -0.1783 0.1877 1.1211 0.062 Uiso 1 1 calc R . .
C34 C 0.0380(3) 0.3542(3) 1.0748(2) 0.0582(7) Uani 1 1 d . . .
H34 H 0.0798 0.4143 1.0246 0.070 Uiso 1 1 calc R . .
C36 C 0.0085(2) 0.2192(2) 1.23923(16) 0.0387(5) Uani 1 1 d . . .
C35 C -0.0831(2) 0.1728(2) 1.22175(19) 0.0472(6) Uani 1 1 d . . .
H35 H -0.1234 0.1106 1.2705 0.057 Uiso 1 1 calc R . .
C37 C 0.0688(3) 0.3102(3) 1.1651(2) 0.0553(7) Uani 1 1 d . . .
H37 H 0.1306 0.3421 1.1760 0.066 Uiso 1 1 calc R . .
O5 O -0.00154(17) 0.08082(17) 1.39964(13) 0.0517(4) Uani 1 1 d . . .
O4 O 0.13298(19) 0.21069(19) 1.34557(14) 0.0594(5) Uani 1 1 d . . .
C38 C 0.0476(2) 0.1680(2) 1.33408(17) 0.0399(5) Uani 1 1 d . . .
O3W O 0.0778(8) 0.4218(4) 0.4528(5) 0.312(6) Uani 1 1 d . . .
O2W O 0.3151(4) 0.5205(3) 0.3475(4) 0.1287(13) Uani 1 1 d D . .
O1W O 0.3122(3) 0.3752(2) 0.2287(2) 0.0839(7) Uani 1 1 d D . .
H2B H 0.257(4) 0.505(5) 0.395(3) 0.126 Uiso 1 1 d D . .
H1B H 0.259(3) 0.337(3) 0.270(3) 0.126 Uiso 1 1 d D . .
H2A H 0.327(4) 0.477(4) 0.311(3) 0.126 Uiso 1 1 d D . .
H1A H 0.373(3) 0.337(3) 0.206(4) 0.126 Uiso 1 1 d D . .

loop_
_atom_site_aniso_label
_atom_site_aniso_U_11
_atom_site_aniso_U_22
_atom_site_aniso_U_33
_atom_site_aniso_U_23
_atom_site_aniso_U_13
_atom_site_aniso_U_12
Cd1 0.03516(9) 0.04620(11) 0.03120(9) -0.01427(7) -0.00638(6) -0.00177(7)
O2 0.0614(12) 0.0683(12) 0.0416(10) -0.0268(9) -0.0184(9) 0.0087(10)
O1 0.0448(9) 0.0570(11) 0.0467(10) -0.0250(8) -0.0052(8) 0.0010(8)
N3 0.0401(10) 0.0459(11) 0.0432(11) -0.0155(9) -0.0078(9) -0.0039(9)
O3 0.0782(13) 0.0577(11) 0.0386(9) -0.0232(8) -0.0273(9) 0.0236(10)
N2 0.0371(10) 0.0470(12) 0.0496(12) -0.0203(10) -0.0014(9) -0.0064(9)
N1 0.0383(10) 0.0470(12) 0.0542(13) -0.0240(10) -0.0006(9) -0.0043(9)
N4 0.0515(13) 0.0621(15) 0.0694(16) -0.0252(13) -0.0064(12) -0.0132(11)
C25 0.0423(12) 0.0487(14) 0.0340(12) -0.0148(10) -0.0021(10) -0.0095(10)
C4 0.0377(11) 0.0433(12) 0.0359(11) -0.0135(10) -0.0102(9) -0.0010(9)
C5 0.0373(12) 0.0532(15) 0.0681(18) -0.0243(14) -0.0048(12) -0.0056(11)
C28 0.0488(13) 0.0408(12) 0.0373(12) -0.0114(10) -0.0140(10) 0.0036(10)
C29 0.0480(13) 0.0435(13) 0.0345(11) -0.0149(10) -0.0131(10) 0.0013(10)
C26 0.0390(11) 0.0450(13) 0.0325(11) -0.0131(10) -0.0056(9) -0.0046(10)
C1 0.0534(15) 0.0493(15) 0.0654(18) -0.0269(13) 0.0004(13) -0.0125(12)
C3 0.0356(11) 0.0459(13) 0.0408(12) -0.0173(10) -0.0067(9) -0.0030(9)
C23 0.060(2) 0.058(2) 0.131(4) -0.011(2) -0.014(2) -0.0141(16)
C7 0.0581(16) 0.0507(15) 0.0658(18) -0.0202(14) -0.0168(14) -0.0121(13)
C2 0.0455(14) 0.0558(16) 0.0616(17) -0.0237(13) 0.0034(12) -0.0149(12)
C15 0.0479(14) 0.0455(14) 0.0556(16) -0.0183(12) 0.0035(12) -0.0047(11)
C30 0.0573(15) 0.0563(15) 0.0385(13) -0.0173(11) -0.0214(12) 0.0109(12)
N6 0.0675(16) 0.0603(15) 0.0715(17) -0.0117(13) -0.0282(14) -0.0151(13)
C27 0.0502(13) 0.0473(13) 0.0313(11) -0.0093(10) -0.0141(10) -0.0016(11)
C20 0.0477(14) 0.0477(15) 0.0616(17) -0.0155(13) -0.0150(13) -0.0016(11)
C31 0.0455(13) 0.0496(14) 0.0411(13) -0.0168(11) -0.0139(11) 0.0078(11)
C16 0.0543(16) 0.0584(17) 0.0627(18) -0.0226(14) -0.0006(14) 0.0015(13)
C8 0.0514(15) 0.0473(14) 0.0589(16) -0.0227(13) -0.0090(13) -0.0023(12)
C19 0.0522(15) 0.0618(17) 0.0623(18) -0.0237(14) -0.0157(14) -0.0041(13)
C9 0.0392(13) 0.0566(16) 0.0750(19) -0.0353(15) 0.0013(13) -0.0048(11)
C10 0.0408(13) 0.0515(15) 0.0642(17) -0.0265(13) 0.0039(12) -0.0044(11)
C6 0.0447(14) 0.0599(17) 0.074(2) -0.0208(15) -0.0083(14) -0.0148(13)
C11 0.0528(17) 0.069(2) 0.080(2) -0.0299(17) -0.0115(16) 0.0004(15)
C22 0.075(2) 0.061(2) 0.108(3) -0.014(2) -0.044(2) -0.0161(17)
N5 0.086(2) 0.096(2) 0.081(2) -0.0401(18) -0.0259(17) -0.0168(18)
C14 0.070(2) 0.0537(17) 0.076(2) -0.0332(16) -0.0032(16) -0.0014(15)
C21 0.076(2) 0.0593(19) 0.067(2) -0.0191(16) -0.0036(17) 0.0002(16)
C17 0.063(2) 0.082(2) 0.117(3) -0.036(2) -0.009(2) -0.0288(19)
C24 0.078(2) 0.056(2) 0.094(3) -0.0100(19) 0.015(2) -0.0040(18)
C12 0.065(2) 0.061(2) 0.100(3) -0.0247(19) -0.0174(19) 0.0142(16)
C13 0.074(2) 0.0513(18) 0.101(3) -0.0353(19) -0.005(2) 0.0102(16)
C18 0.085(3) 0.110(3) 0.121(4) -0.057(3) -0.031(3) -0.028(2)
C33 0.0558(14) 0.0464(13) 0.0332(12) -0.0176(10) -0.0164(11) 0.0103(11)
C32 0.0619(16) 0.0496(15) 0.0552(16) -0.0170(12) -0.0290(13) -0.0045(12)
C34 0.0664(18) 0.0602(17) 0.0405(14) 0.0035(12) -0.0168(13) -0.0126(14)
C36 0.0424(12) 0.0424(12) 0.0309(11) -0.0120(9) -0.0088(9) 0.0003(10)
C35 0.0487(14) 0.0489(14) 0.0424(13) -0.0057(11) -0.0136(11) -0.0089(11)
C37 0.0631(17) 0.0557(16) 0.0498(15) -0.0019(12) -0.0249(13) -0.0177(13)
O5 0.0556(11) 0.0599(11) 0.0347(9) -0.0022(8) -0.0109(8) -0.0130(9)
O4 0.0658(12) 0.0738(13) 0.0433(10) -0.0049(9) -0.0235(9) -0.0232(11)
C38 0.0438(12) 0.0455(13) 0.0302(11) -0.0131(10) -0.0076(9) -0.0009(10)
O3W 0.383(10) 0.098(3) 0.239(7) 0.027(4) 0.136(7) 0.048(5)
O2W 0.128(3) 0.086(2) 0.190(5) -0.061(3) -0.043(3) -0.010(2)
O1W 0.0888(19) 0.0873(18) 0.0790(18) -0.0149(14) -0.0235(15) -0.0278(15)

loop_
_atom_type_symbol
_atom_type_description
_atom_type_scat_dispersion_real
_atom_type_scat_dispersion_imag
_atom_type_scat_source
C C 0.0033 0.0016 'International Tables Vol C Tables 4.2.6.8 and 6.1.1.4'
H H 0.0000 0.0000 'International Tables Vol C Tables 4.2.6.8 and 6.1.1.4'
N N 0.0061 0.0033 'International Tables Vol C Tables 4.2.6.8 and 6.1.1.4'
O O 0.0106 0.0060 'International Tables Vol C Tables 4.2.6.8 and 6.1.1.4'
Cd Cd -0.8075 1.2024 'International Tables Vol C Tables 4.2.6.8 and 6.1.1.4'

loop_
_geom_angle_atom_site_label_1
_geom_angle_atom_site_label_2
_geom_angle_atom_site_label_3
_geom_angle
_geom_angle_site_symmetry_1
_geom_angle_site_symmetry_3
_geom_angle_publ_flag
N2 Cd1 O2 166.26(7) . . ?
N2 Cd1 N3 70.19(7) . . ?
O2 Cd1 N3 106.04(7) . . ?
N2 Cd1 O4 104.48(8) . 1_554 ?
O2 Cd1 O4 87.25(7) . 1_554 ?
N3 Cd1 O4 78.31(7) . 1_554 ?
N2 Cd1 O5 89.27(7) . 2_557 ?
O2 Cd1 O5 89.08(7) . 2_557 ?
N3 Cd1 O5 151.23(7) . 2_557 ?
O4 Cd1 O5 127.72(6) 1_554 2_557 ?
N2 Cd1 O1 111.23(7) . . ?
O2 Cd1 O1 55.07(6) . . ?
N3 Cd1 O1 81.22(7) . . ?
O4 Cd1 O1 129.28(7) 1_554 . ?
O5 Cd1 O1 88.16(6) 2_557 . ?
N2 Cd1 O5 98.17(7) . 1_554 ?
O2 Cd1 O5 94.61(7) . 1_554 ?
N3 Cd1 O5 126.05(6) . 1_554 ?
O4 Cd1 O5 53.07(6) 1_554 1_554 ?
O5 Cd1 O5 75.35(6) 2_557 1_554 ?
O1 Cd1 O5 146.11(6) . 1_554 ?
N2 Cd1 C25 138.60(8) . . ?
O2 Cd1 C25 27.66(7) . . ?
N3 Cd1 C25 95.06(7) . . ?
O4 Cd1 C25 110.13(8) 1_554 . ?
O5 Cd1 C25 87.18(7) 2_557 . ?
O1 Cd1 C25 27.46(7) . . ?
O5 Cd1 C25 120.57(7) 1_554 . ?
C25 O2 Cd1 94.91(15) . . ?
C25 O1 Cd1 88.04(14) . . ?
C8 N3 C4 119.2(2) . . ?
C8 N3 Cd1 123.18(17) . . ?
C4 N3 Cd1 117.55(15) . . ?
C29 O3 C33 118.23(19) . . ?
C3 N2 C2 106.9(2) . . ?
C3 N2 Cd1 117.88(16) . . ?
C2 N2 Cd1 134.91(17) . . ?
C3 N1 C1 107.3(2) . . ?
C3 N1 C9 127.4(2) . . ?
C1 N1 C9 125.2(2) . . ?
C19 N4 C17 106.7(3) . . ?
C19 N4 C16 130.5(3) . . ?
C17 N4 C16 122.7(3) . . ?
O1 C25 O2 121.7(2) . . ?
O1 C25 C26 119.5(2) . . ?
O2 C25 C26 118.7(2) . . ?
O1 C25 Cd1 64.50(13) . . ?
O2 C25 Cd1 57.43(12) . . ?
C26 C25 Cd1 173.65(17) . . ?
N3 C4 C5 120.6(2) . . ?
N3 C4 C3 112.5(2) . . ?
C5 C4 C3 126.8(2) . . ?
C6 C5 C4 118.9(3) . . ?
C6 C5 H5 120.6 . . ?
C4 C5 H5 120.6 . . ?
C29 C28 C27 119.0(2) . . ?
C29 C28 H28 120.5 . . ?
C27 C28 H28 120.5 . . ?
C28 C29 O3 115.4(2) . . ?
C28 C29 C30 121.3(2) . . ?
O3 C29 C30 123.3(2) . . ?
C31 C26 C27 119.0(2) . . ?
C31 C26 C25 120.3(2) . . ?
C27 C26 C25 120.7(2) . . ?
C2 C1 N1 106.6(2) . . ?
C2 C1 H1 126.7 . . ?
N1 C1 H1 126.7 . . ?
N2 C3 N1 109.6(2) . . ?
N2 C3 C4 121.1(2) . . ?
N1 C3 C4 129.2(2) . . ?
C24 C23 C22 119.2(3) . . ?
C24 C23 H23 120.4 . . ?
C22 C23 H23 120.4 . . ?
C6 C7 C8 117.8(3) . . ?
C6 C7 H7 121.1 . . ?
C8 C7 H7 121.1 . . ?
C1 C2 N2 109.7(2) . . ?
C1 C2 H2 125.2 . . ?
N2 C2 H2 125.2 . . ?
C14 C15 C10 118.5(3) . . ?
C14 C15 C16 120.6(3) . . ?
C10 C15 C16 120.9(2) . . ?
C31 C30 C29 118.6(2) . . ?
C31 C30 H30 120.7 . . ?
C29 C30 H30 120.7 . . ?
C20 N6 C22 117.2(3) . . ?
C28 C27 C26 120.8(2) . . ?
C28 C27 H27 119.6 . . ?
C26 C27 H27 119.6 . . ?
N6 C20 C21 122.8(3) . . ?
N6 C20 C19 117.9(3) . . ?
C21 C20 C19 119.3(3) . . ?
C30 C31 C26 121.2(2) . . ?
C30 C31 H31 119.4 . . ?
C26 C31 H31 119.4 . . ?
N4 C16 C15 114.0(2) . . ?
N4 C16 H16A 108.7 . . ?
C15 C16 H16A 108.7 . . ?
N4 C16 H16B 108.7 . . ?
C15 C16 H16B 108.7 . . ?
H16A C16 H16B 107.6 . . ?
N3 C8 C7 123.3(3) . . ?
N3 C8 H8 118.3 . . ?
C7 C8 H8 118.3 . . ?
N5 C19 N4 110.3(3) . . ?
N5 C19 C20 123.0(3) . . ?
N4 C19 C20 126.6(3) . . ?
N1 C9 C10 114.8(2) . . ?
N1 C9 H9A 108.6 . . ?
C10 C9 H9A 108.6 . . ?
N1 C9 H9B 108.6 . . ?
C10 C9 H9B 108.6 . . ?
H9A C9 H9B 107.5 . . ?
C11 C10 C15 119.4(3) . . ?
C11 C10 C9 117.8(3) . . ?
C15 C10 C9 122.5(3) . . ?
C7 C6 C5 120.2(3) . . ?
C7 C6 H6 119.9 . . ?
C5 C6 H6 119.9 . . ?
C12 C11 C10 121.3(3) . . ?
C12 C11 H11 119.4 . . ?
C10 C11 H11 119.4 . . ?
N6 C22 C23 123.1(4) . . ?
N6 C22 H22 118.5 . . ?
C23 C22 H22 118.5 . . ?
C19 N5 C18 105.5(3) . . ?
C13 C14 C15 121.0(3) . . ?
C13 C14 H14 119.5 . . ?
C15 C14 H14 119.5 . . ?
C24 C21 C20 118.7(4) . . ?
C24 C21 H21 120.6 . . ?
C20 C21 H21 120.6 . . ?
C18 C17 N4 106.7(3) . . ?
C18 C17 H17 126.7 . . ?
N4 C17 H17 126.7 . . ?
C23 C24 C21 118.9(4) . . ?
C23 C24 H24 120.5 . . ?
C21 C24 H24 120.5 . . ?
C13 C12 C11 119.5(3) . . ?
C13 C12 H12 120.3 . . ?
C11 C12 H12 120.3 . . ?
C12 C13 C14 120.3(3) . . ?
C12 C13 H13 119.9 . . ?
C14 C13 H13 119.9 . . ?
C17 C18 N5 110.7(3) . . ?
C17 C18 H18 124.6 . . ?
N5 C18 H18 124.6 . . ?
C32 C33 C34 121.6(2) . . ?
C32 C33 O3 119.5(2) . . ?
C34 C33 O3 118.8(2) . . ?
C33 C32 C35 119.1(3) . . ?
C33 C32 H32 120.4 . . ?
C35 C32 H32 120.4 . . ?
C33 C34 C37 119.1(3) . . ?
C33 C34 H34 120.5 . . ?
C37 C34 H34 120.5 . . ?
C35 C36 C37 118.9(2) . . ?
C35 C36 C38 121.2(2) . . ?
C37 C36 C38 119.8(2) . . ?
C36 C35 C32 120.6(2) . . ?
C36 C35 H35 119.7 . . ?
C32 C35 H35 119.7 . . ?
C36 C37 C34 120.6(3) . . ?
C36 C37 H37 119.7 . . ?
C34 C37 H37 119.7 . . ?
C38 O5 Cd1 162.53(17) . 2_557 ?
C38 O5 Cd1 91.72(15) . 1_556 ?
Cd1 O5 Cd1 104.65(6) 2_557 1_556 ?
C38 O4 Cd1 94.52(15) . 1_556 ?
O4 C38 O5 120.4(2) . . ?
O4 C38 C36 119.0(2) . . ?
O5 C38 C36 120.5(2) . . ?
H2B O2W H2A 114(5) . . ?
H1B O1W H1A 116(2) . . ?

loop_
_geom_bond_atom_site_label_1
_geom_bond_atom_site_label_2
_geom_bond_distance
_geom_bond_site_symmetry_2
_geom_bond_publ_flag
Cd1 N2 2.262(2) . ?
Cd1 O2 2.2934(18) . ?
Cd1 N3 2.401(2) . ?
Cd1 O4 2.4040(19) 1_554 ?
Cd1 O5 2.4049(18) 2_557 ?
Cd1 O1 2.4489(18) . ?
Cd1 O5 2.4594(19) 1_554 ?
Cd1 C25 2.712(2) . ?
O2 C25 1.264(3) . ?
O1 C25 1.251(3) . ?
N3 C8 1.329(3) . ?
N3 C4 1.344(3) . ?
O3 C29 1.380(3) . ?
O3 C33 1.396(3) . ?
N2 C3 1.335(3) . ?
N2 C2 1.363(3) . ?
N1 C3 1.362(3) . ?
N1 C1 1.377(3) . ?
N1 C9 1.492(3) . ?
N4 C19 1.365(4) . ?
N4 C17 1.371(4) . ?
N4 C16 1.452(4) . ?
C25 C26 1.496(3) . ?
C4 C5 1.390(3) . ?
C4 C3 1.476(3) . ?
C5 C6 1.384(4) . ?
C5 H5 0.9300 . ?
C28 C29 1.377(3) . ?
C28 C27 1.386(3) . ?
C28 H28 0.9300 . ?
C29 C30 1.392(3) . ?
C26 C31 1.382(3) . ?
C26 C27 1.389(3) . ?
C1 C2 1.353(4) . ?
C1 H1 0.9300 . ?
C23 C24 1.362(6) . ?
C23 C22 1.376(6) . ?
C23 H23 0.9300 . ?
C7 C6 1.364(4) . ?
C7 C8 1.374(4) . ?
C7 H7 0.9300 . ?
C2 H2 0.9300 . ?
C15 C14 1.391(4) . ?
C15 C10 1.398(4) . ?
C15 C16 1.514(4) . ?
C30 C31 1.382(3) . ?
C30 H30 0.9300 . ?
N6 C20 1.330(4) . ?
N6 C22 1.343(4) . ?
C27 H27 0.9300 . ?
C20 C21 1.393(4) . ?
C20 C19 1.467(4) . ?
C31 H31 0.9300 . ?
C16 H16A 0.9700 . ?
C16 H16B 0.9700 . ?
C8 H8 0.9300 . ?
C19 N5 1.327(4) . ?
C9 C10 1.504(4) . ?
C9 H9A 0.9700 . ?
C9 H9B 0.9700 . ?
C10 C11 1.390(5) . ?
C6 H6 0.9300 . ?
C11 C12 1.380(5) . ?
C11 H11 0.9300 . ?
C22 H22 0.9300 . ?
N5 C18 1.369(5) . ?
C14 C13 1.389(5) . ?
C14 H14 0.9300 . ?
C21 C24 1.373(5) . ?
C21 H21 0.9300 . ?
C17 C18 1.331(6) . ?
C17 H17 0.9300 . ?
C24 H24 0.9300 . ?
C12 C13 1.366(6) . ?
C12 H12 0.9300 . ?
C13 H13 0.9300 . ?
C18 H18 0.9300 . ?
C33 C32 1.365(4) . ?
C33 C34 1.366(4) . ?
C32 C35 1.387(4) . ?
C32 H32 0.9300 . ?
C34 C37 1.387(4) . ?
C34 H34 0.9300 . ?
C36 C35 1.382(3) . ?
C36 C37 1.384(4) . ?
C36 C38 1.497(3) . ?
C35 H35 0.9300 . ?
C37 H37 0.9300 . ?
O5 C38 1.256(3) . ?
O5 Cd1 2.4049(18) 2_557 ?
O5 Cd1 2.4594(19) 1_556 ?
O4 C38 1.249(3) . ?
O4 Cd1 2.4040(19) 1_556 ?
O2W H2B 0.81(4) . ?
O2W H2A 0.82(4) . ?
O1W H1B 0.81(4) . ?
O1W H1A 0.81(4) . ?

loop_
_geom_hbond_atom_site_label_D
_geom_hbond_atom_site_label_H
_geom_hbond_atom_site_label_A
_geom_hbond_distance_DH
_geom_hbond_distance_HA
_geom_hbond_distance_DA
_geom_hbond_angle_DHA
_geom_hbond_site_symmetry_A
O1W H1A N5 0.81(4) 2.22(3) 2.950(5) 151(5) 2_655
O1W H1B O4 0.81(4) 2.08(4) 2.870(3) 163(5) 1_554
O2W H2A O1W 0.82(4) 2.00(5) 2.804(5) 167(5) .
O2W H2B O3W 0.81(4) 2.26(3) 2.958(9) 144(4) .

loop_
_geom_torsion_atom_site_label_1
_geom_torsion_atom_site_label_2
_geom_torsion_atom_site_label_3
_geom_torsion_atom_site_label_4
_geom_torsion
_geom_torsion_site_symmetry_1
_geom_torsion_site_symmetry_2
_geom_torsion_site_symmetry_3
_geom_torsion_site_symmetry_4
_geom_torsion_publ_flag
N2 Cd1 O2 C25 2.5(4) . . . . ?
N3 Cd1 O2 C25 -69.48(17) . . . . ?
O4 Cd1 O2 C25 -146.48(16) 1_554 . . . ?
O5 Cd1 O2 C25 85.69(16) 2_557 . . . ?
O1 Cd1 O2 C25 -2.71(14) . . . . ?
O5 Cd1 O2 C25 160.91(16) 1_554 . . . ?
N2 Cd1 O1 C25 -175.94(14) . . . . ?
O2 Cd1 O1 C25 2.73(14) . . . . ?
N3 Cd1 O1 C25 119.40(15) . . . . ?
O4 Cd1 O1 C25 52.43(17) 1_554 . . . ?
O5 Cd1 O1 C25 -87.43(15) 2_557 . . . ?
O5 Cd1 O1 C25 -27.5(2) 1_554 . . . ?
N2 Cd1 N3 C8 -175.8(2) . . . . ?
O2 Cd1 N3 C8 -9.7(2) . . . . ?
O4 Cd1 N3 C8 73.9(2) 1_554 . . . ?
O5 Cd1 N3 C8 -129.0(2) 2_557 . . . ?
O1 Cd1 N3 C8 -59.4(2) . . . . ?
O5 Cd1 N3 C8 98.5(2) 1_554 . . . ?
C25 Cd1 N3 C8 -35.6(2) . . . . ?
N2 Cd1 N3 C4 6.18(17) . . . . ?
O2 Cd1 N3 C4 172.28(17) . . . . ?
O4 Cd1 N3 C4 -104.06(18) 1_554 . . . ?
O5 Cd1 N3 C4 53.0(2) 2_557 . . . ?
O1 Cd1 N3 C4 122.61(18) . . . . ?
O5 Cd1 N3 C4 -79.49(19) 1_554 . . . ?
C25 Cd1 N3 C4 146.40(18) . . . . ?
O2 Cd1 N2 C3 -83.9(4) . . . . ?
N3 Cd1 N2 C3 -7.56(18) . . . . ?
O4 Cd1 N2 C3 64.1(2) 1_554 . . . ?
O5 Cd1 N2 C3 -167.00(19) 2_557 . . . ?
O1 Cd1 N2 C3 -79.26(19) . . . . ?
O5 Cd1 N2 C3 117.91(19) 1_554 . . . ?
C25 Cd1 N2 C3 -82.1(2) . . . . ?
O2 Cd1 N2 C2 104.1(4) . . . . ?
N3 Cd1 N2 C2 -179.6(3) . . . . ?
O4 Cd1 N2 C2 -108.0(3) 1_554 . . . ?
O5 Cd1 N2 C2 21.0(3) 2_557 . . . ?
O1 Cd1 N2 C2 108.7(3) . . . . ?
O5 Cd1 N2 C2 -54.1(3) 1_554 . . . ?
C25 Cd1 N2 C2 105.9(3) . . . . ?
Cd1 O1 C25 O2 -4.8(2) . . . . ?
Cd1 O1 C25 C26 174.5(2) . . . . ?
Cd1 O2 C25 O1 5.1(3) . . . . ?
Cd1 O2 C25 C26 -174.13(19) . . . . ?
N2 Cd1 C25 O1 5.7(2) . . . . ?
O2 Cd1 C25 O1 -175.2(2) . . . . ?
N3 Cd1 C25 O1 -59.81(15) . . . . ?
O4 Cd1 C25 O1 -139.20(14) 1_554 . . . ?
O5 Cd1 C25 O1 91.43(14) 2_557 . . . ?
O5 Cd1 C25 O1 162.58(13) 1_554 . . . ?
N2 Cd1 C25 O2 -179.09(14) . . . . ?
N3 Cd1 C25 O2 115.37(16) . . . . ?
O4 Cd1 C25 O2 35.98(17) 1_554 . . . ?
O5 Cd1 C25 O2 -93.39(16) 2_557 . . . ?
O1 Cd1 C25 O2 175.2(2) . . . . ?
O5 Cd1 C25 O2 -22.24(18) 1_554 . . . ?
C8 N3 C4 C5 0.3(4) . . . . ?
Cd1 N3 C4 C5 178.4(2) . . . . ?
C8 N3 C4 C3 177.9(2) . . . . ?
Cd1 N3 C4 C3 -4.0(3) . . . . ?
N3 C4 C5 C6 -0.3(4) . . . . ?
C3 C4 C5 C6 -177.6(3) . . . . ?
C27 C28 C29 O3 -176.6(2) . . . . ?
C27 C28 C29 C30 2.1(4) . . . . ?
C33 O3 C29 C28 178.1(2) . . . . ?
C33 O3 C29 C30 -0.6(4) . . . . ?
O1 C25 C26 C31 -8.1(4) . . . . ?
O2 C25 C26 C31 171.2(2) . . . . ?
O1 C25 C26 C27 172.6(2) . . . . ?
O2 C25 C26 C27 -8.2(4) . . . . ?
C3 N1 C1 C2 0.9(3) . . . . ?
C9 N1 C1 C2 -175.9(3) . . . . ?
C2 N2 C3 N1 0.1(3) . . . . ?
Cd1 N2 C3 N1 -174.00(16) . . . . ?
C2 N2 C3 C4 -177.1(2) . . . . ?
Cd1 N2 C3 C4 8.8(3) . . . . ?
C1 N1 C3 N2 -0.6(3) . . . . ?
C9 N1 C3 N2 176.0(3) . . . . ?
C1 N1 C3 C4 176.2(3) . . . . ?
C9 N1 C3 C4 -7.1(4) . . . . ?
N3 C4 C3 N2 -3.0(3) . . . . ?
C5 C4 C3 N2 174.5(3) . . . . ?
N3 C4 C3 N1 -179.5(2) . . . . ?
C5 C4 C3 N1 -2.1(4) . . . . ?
N1 C1 C2 N2 -0.8(4) . . . . ?
C3 N2 C2 C1 0.5(3) . . . . ?
Cd1 N2 C2 C1 173.1(2) . . . . ?
C28 C29 C30 C31 -1.2(4) . . . . ?
O3 C29 C30 C31 177.4(3) . . . . ?
C29 C28 C27 C26 -1.0(4) . . . . ?
C31 C26 C27 C28 -1.0(4) . . . . ?
C25 C26 C27 C28 178.4(2) . . . . ?
C22 N6 C20 C21 0.5(5) . . . . ?
C22 N6 C20 C19 -178.3(3) . . . . ?
C29 C30 C31 C26 -0.9(4) . . . . ?
C27 C26 C31 C30 1.9(4) . . . . ?
C25 C26 C31 C30 -177.4(2) . . . . ?
C19 N4 C16 C15 -82.7(4) . . . . ?
C17 N4 C16 C15 94.6(4) . . . . ?
C14 C15 C16 N4 -22.8(4) . . . . ?
C10 C15 C16 N4 160.9(3) . . . . ?
C4 N3 C8 C7 0.1(4) . . . . ?
Cd1 N3 C8 C7 -177.9(2) . . . . ?
C6 C7 C8 N3 -0.4(5) . . . . ?
C17 N4 C19 N5 -0.4(4) . . . . ?
C16 N4 C19 N5 177.2(3) . . . . ?
C17 N4 C19 C20 177.9(3) . . . . ?
C16 N4 C19 C20 -4.4(5) . . . . ?
N6 C20 C19 N5 177.1(3) . . . . ?
C21 C20 C19 N5 -1.8(5) . . . . ?
N6 C20 C19 N4 -1.1(5) . . . . ?
C21 C20 C19 N4 -180.0(3) . . . . ?
C3 N1 C9 C10 -178.8(3) . . . . ?
C1 N1 C9 C10 -2.8(4) . . . . ?
C14 C15 C10 C11 -2.2(4) . . . . ?
C16 C15 C10 C11 174.1(3) . . . . ?
C14 C15 C10 C9 171.3(3) . . . . ?
C16 C15 C10 C9 -12.4(4) . . . . ?
N1 C9 C10 C11 -108.1(3) . . . . ?
N1 C9 C10 C15 78.3(4) . . . . ?
C8 C7 C6 C5 0.4(5) . . . . ?
C4 C5 C6 C7 -0.1(5) . . . . ?
C15 C10 C11 C12 2.2(5) . . . . ?
C9 C10 C11 C12 -171.5(3) . . . . ?
C20 N6 C22 C23 -0.6(5) . . . . ?
C24 C23 C22 N6 -0.1(6) . . . . ?
N4 C19 N5 C18 0.6(4) . . . . ?
C20 C19 N5 C18 -177.9(3) . . . . ?
C10 C15 C14 C13 0.6(5) . . . . ?
C16 C15 C14 C13 -175.7(3) . . . . ?
N6 C20 C21 C24 0.2(5) . . . . ?
C19 C20 C21 C24 179.1(3) . . . . ?
C19 N4 C17 C18 0.1(4) . . . . ?
C16 N4 C17 C18 -177.8(3) . . . . ?
C22 C23 C24 C21 0.9(6) . . . . ?
C20 C21 C24 C23 -0.9(6) . . . . ?
C10 C11 C12 C13 -0.6(6) . . . . ?
C11 C12 C13 C14 -1.0(6) . . . . ?
C15 C14 C13 C12 1.0(6) . . . . ?
N4 C17 C18 N5 0.3(5) . . . . ?
C19 N5 C18 C17 -0.5(5) . . . . ?
C29 O3 C33 C32 -90.6(3) . . . . ?
C29 O3 C33 C34 92.9(3) . . . . ?
C34 C33 C32 C35 0.2(4) . . . . ?
O3 C33 C32 C35 -176.2(2) . . . . ?
C32 C33 C34 C37 -1.4(4) . . . . ?
O3 C33 C34 C37 175.1(3) . . . . ?
C37 C36 C35 C32 -1.2(4) . . . . ?
C38 C36 C35 C32 -177.7(2) . . . . ?
C33 C32 C35 C36 1.1(4) . . . . ?
C35 C36 C37 C34 0.0(4) . . . . ?
C38 C36 C37 C34 176.6(3) . . . . ?
C33 C34 C37 C36 1.3(5) . . . . ?
Cd1 O4 C38 O5 5.4(3) 1_556 . . . ?
Cd1 O4 C38 C36 -172.12(18) 1_556 . . . ?
Cd1 O5 C38 O4 154.5(5) 2_557 . . . ?
Cd1 O5 C38 O4 -5.2(2) 1_556 . . . ?
Cd1 O5 C38 C36 -28.1(7) 2_557 . . . ?
Cd1 O5 C38 C36 172.21(19) 1_556 . . . ?
C35 C36 C38 O4 178.1(2) . . . . ?
C37 C36 C38 O4 1.6(4) . . . . ?
C35 C36 C38 O5 0.6(4) . . . . ?
C37 C36 C38 O5 -175.8(2) . . . . ?
